data_4300236
loop_
_publ_author_name
'Maarten B. Dinger'
'Michael J. Scott'

_publ_section_title
;
Alkali Salts of C3-Symmetric, Linked Aryloxides: Selective Binding of
Substrates with Metal Aggregates
;
_journal_name_full 'Inorganic Chemistry'
_journal_page_first 1238
_journal_page_last 1254
_journal_volume 39
_journal_year 2000
_chemical_formula_sum 'C93 H136 K6 O12.25'
_chemical_formula_weight 1684.62
_space_group_IT_number 56
_symmetry_cell_setting orthorhombic
_symmetry_space_group_name_Hall '-P 2ab 2ac'
_symmetry_space_group_name_H-M 'P c c n'
_atom_sites_solution_hydrogens geom
_atom_sites_solution_primary direct
_atom_sites_solution_secondary difmap
_audit_creation_method SHELXL-97
_cell_angle_alpha 90.00
_cell_angle_beta 90.00
_cell_angle_gamma 90.00
_cell_formula_units_Z 4
_cell_length_a 18.5828(5)
_cell_length_b 18.6385(6)
_cell_length_c 28.3267(9)
_cell_measurement_temperature 173(2)
_cell_volume 9811.1(5)
_computing_cell_refinement 'Bruker AXS Smart'
_computing_data_collection 'Bruker AXS Smart'
_computing_data_reduction 'Bruker AXS Saint'
_computing_structure_refinement 'SHELXL-97 (Sheldrick, 1997)'
_computing_structure_solution 'SHELXS-97 (Sheldrick, 1990)'
_diffrn_ambient_temperature 173(2)
_diffrn_measured_fraction_theta_full 0.997
_diffrn_measured_fraction_theta_max 0.997
_diffrn_measurement_device_type 'Siemens CCD'
_diffrn_radiation_monochromator graphite
_diffrn_radiation_source 'fine-focus sealed tube'
_diffrn_radiation_type MoK\a
_diffrn_radiation_wavelength 0.71073
_diffrn_reflns_av_R_equivalents 0.0913
_diffrn_reflns_av_sigmaI/netI 0.0653
_diffrn_reflns_limit_h_max 23
_diffrn_reflns_limit_h_min -20
_diffrn_reflns_limit_k_max 23
_diffrn_reflns_limit_k_min -23
_diffrn_reflns_limit_l_max 29
_diffrn_reflns_limit_l_min -35
_diffrn_reflns_number 56299
_diffrn_reflns_theta_full 26.38
_diffrn_reflns_theta_max 26.38
_diffrn_reflns_theta_min 1.71
_exptl_absorpt_coefficient_mu 0.320
_exptl_absorpt_correction_T_max 1.00
_exptl_absorpt_correction_T_min 0.60
_exptl_absorpt_correction_type SADABS
_exptl_crystal_density_diffrn 1.140
_exptl_crystal_density_method 'not measured'
_exptl_crystal_F_000 3624
_refine_diff_density_max 0.939
_refine_diff_density_min -0.503
_refine_diff_density_rms 0.090
_refine_ls_extinction_method none
_refine_ls_goodness_of_fit_ref 1.008
_refine_ls_hydrogen_treatment mixed
_refine_ls_matrix_type full
_refine_ls_number_parameters 531
_refine_ls_number_reflns 10012
_refine_ls_number_restraints 8
_refine_ls_restrained_S_all 1.009
_refine_ls_R_factor_all 0.1292
_refine_ls_R_factor_gt 0.0733
_refine_ls_shift/su_max 1.933
_refine_ls_shift/su_mean 0.021
_refine_ls_structure_factor_coef Fsqd
_refine_ls_weighting_details 'calc w=1/[\s^2^(Fo^2^)+(0.1268P)^2^+10.5625P] where P=(Fo^2^+2Fc^2^)/3'
_refine_ls_weighting_scheme calc
_refine_ls_wR_factor_gt 0.1935
_refine_ls_wR_factor_ref 0.2362
_reflns_number_gt 6023
_reflns_number_total 10012
_reflns_threshold_expression >2sigma(I)
_cod_database_code 4300236

loop_
_symmetry_equiv_pos_as_xyz
'x, y, z'
'-x+1/2, -y+1/2, z'
'-x, y+1/2, -z+1/2'
'x+1/2, -y, -z+1/2'
'-x, -y, -z'
'x-1/2, y-1/2, -z'
'x, -y-1/2, z-1/2'
'-x-1/2, y, z-1/2'

loop_
_atom_site_label
_atom_site_type_symbol
_atom_site_fract_x
_atom_site_fract_y
_atom_site_fract_z
_atom_site_U_iso_or_equiv
_atom_site_adp_type
_atom_site_occupancy
_atom_site_symmetry_multiplicity
_atom_site_calc_flag
_atom_site_refinement_flags
_atom_site_disorder_assembly
_atom_site_disorder_group
K1 K 0.73261(5) 0.41041(5) 0.10815(3) 0.0344(2) Uani 1 1 d . . .
K2 K 0.83807(5) 0.21286(5) 0.02108(3) 0.0338(2) Uani 1 1 d . . .
K3 K 0.84113(5) 0.21132(5) 0.19426(3) 0.0338(2) Uani 1 1 d . . .
O1 O 0.78753(14) 0.34687(14) 0.18012(9) 0.0318(6) Uani 1 1 d . . .
O2 O 0.79293(14) 0.34156(14) 0.03277(9) 0.0312(6) Uani 1 1 d . . .
O3 O 0.88000(14) 0.17664(14) 0.11031(9) 0.0308(6) Uani 1 1 d . . .
C1 C 0.89752(19) 0.3306(2) 0.10814(12) 0.0250(8) Uani 1 1 d . . .
H1A H 0.8510 0.3059 0.1081 0.030 Uiso 1 1 calc R . .
C2 C 0.9125(2) 0.3536(2) 0.15933(12) 0.0268(8) Uani 1 1 d . . .
C3 C 0.8537(2) 0.3668(2) 0.19107(13) 0.0284(8) Uani 1 1 d . . .
C4 C 0.8698(2) 0.4002(2) 0.23583(13) 0.0336(9) Uani 1 1 d . . .
C5 C 0.8089(2) 0.4210(2) 0.26942(14) 0.0408(10) Uani 1 1 d . . .
C6 C 0.7731(3) 0.3526(3) 0.28895(15) 0.0522(13) Uani 1 1 d . . .
H6A H 0.7583 0.3226 0.2632 0.078 Uiso 1 1 calc R . .
H6B H 0.7318 0.3656 0.3075 0.078 Uiso 1 1 calc R . .
H6C H 0.8068 0.3271 0.3084 0.078 Uiso 1 1 calc R . .
C7 C 0.7534(3) 0.4684(3) 0.24384(18) 0.0586(13) Uani 1 1 d . . .
H7A H 0.7317 0.4417 0.2186 0.088 Uiso 1 1 calc R . .
H7B H 0.7769 0.5100 0.2312 0.088 Uiso 1 1 calc R . .
H7C H 0.7168 0.4831 0.2657 0.088 Uiso 1 1 calc R . .
C8 C 0.8362(3) 0.4655(3) 0.31191(16) 0.0587(14) Uani 1 1 d . . .
H8A H 0.8615 0.5070 0.3006 0.088 Uiso 1 1 calc R . .
H8B H 0.8680 0.4367 0.3307 0.088 Uiso 1 1 calc R . .
H8C H 0.7960 0.4804 0.3308 0.088 Uiso 1 1 calc R . .
C9 C 0.9416(2) 0.4112(2) 0.24777(14) 0.0395(10) Uani 1 1 d . . .
H9A H 0.9518 0.4322 0.2768 0.047 Uiso 1 1 calc R . .
C10 C 0.9986(2) 0.3928(2) 0.21903(15) 0.0380(10) Uani 1 1 d . . .
C11 C 1.0768(3) 0.4023(3) 0.23473(19) 0.0588(14) Uani 1 1 d . . .
H11A H 1.0788 0.4354 0.2606 0.088 Uiso 1 1 calc R . .
H11B H 1.1048 0.4206 0.2089 0.088 Uiso 1 1 calc R . .
H11C H 1.0959 0.3568 0.2445 0.088 Uiso 1 1 calc R . .
C12 C 0.9827(2) 0.3650(2) 0.17449(14) 0.0336(9) Uani 1 1 d . . .
H12A H 1.0204 0.3537 0.1542 0.040 Uiso 1 1 calc R . .
C13 C 0.89022(19) 0.39585(19) 0.07529(12) 0.0256(8) Uani 1 1 d . . .
C14 C 0.84151(19) 0.3932(2) 0.03577(13) 0.0275(8) Uani 1 1 d . . .
C15 C 0.8460(2) 0.4493(2) 0.00163(14) 0.0316(9) Uani 1 1 d . . .
C16 C 0.8008(2) 0.4471(2) -0.04404(14) 0.0400(10) Uani 1 1 d . . .
C17 C 0.8112(3) 0.3748(3) -0.06961(15) 0.0466(11) Uani 1 1 d . . .
H17A H 0.7848 0.3752 -0.0987 0.070 Uiso 1 1 calc R . .
H17B H 0.7939 0.3366 -0.0499 0.070 Uiso 1 1 calc R . .
H17C H 0.8614 0.3676 -0.0761 0.070 Uiso 1 1 calc R . .
C18 C 0.8220(3) 0.5057(3) -0.07954(19) 0.0690(17) Uani 1 1 d . . .
H18A H 0.8116 0.5520 -0.0664 0.103 Uiso 1 1 calc R . .
H18B H 0.7953 0.4994 -0.1082 0.103 Uiso 1 1 calc R . .
H18C H 0.8726 0.5024 -0.0862 0.103 Uiso 1 1 calc R . .
C19 C 0.7212(2) 0.4573(3) -0.03159(19) 0.0530(13) Uani 1 1 d . . .
H19A H 0.7136 0.5054 -0.0205 0.080 Uiso 1 1 calc R . .
H19B H 0.7079 0.4240 -0.0073 0.080 Uiso 1 1 calc R . .
H19C H 0.6923 0.4490 -0.0591 0.080 Uiso 1 1 calc R . .
C20 C 0.8913(2) 0.5073(2) 0.00994(14) 0.0331(9) Uani 1 1 d . . .
H20I H 0.8936 0.5437 -0.0125 0.040 Uiso 1 1 calc R . .
C21 C 0.9335(2) 0.5136(2) 0.05025(15) 0.0331(9) Uani 1 1 d . . .
C22 C 0.9776(3) 0.5805(2) 0.05922(16) 0.0447(11) Uani 1 1 d . . .
H22A H 1.0089 0.5726 0.0857 0.067 Uiso 1 1 calc R . .
H22B H 0.9461 0.6200 0.0659 0.067 Uiso 1 1 calc R . .
H22C H 1.0059 0.5912 0.0318 0.067 Uiso 1 1 calc R . .
C23 C 0.9320(2) 0.4567(2) 0.08190(14) 0.0313(9) Uani 1 1 d . . .
H23A H 0.9604 0.4595 0.1089 0.038 Uiso 1 1 calc R . .
C24 C 0.95365(19) 0.2769(2) 0.08979(13) 0.0273(8) Uani 1 1 d . . .
C25 C 0.94274(19) 0.2014(2) 0.09601(12) 0.0266(8) Uani 1 1 d . . .
C26 C 1.0012(2) 0.1539(2) 0.08411(13) 0.0305(8) Uani 1 1 d . . .
C27 C 0.9934(2) 0.0723(2) 0.08980(15) 0.0361(9) Uani 1 1 d . . .
C28 C 0.9716(3) 0.0530(3) 0.14098(15) 0.0463(11) Uani 1 1 d . . .
H28A H 0.9691 0.0018 0.1442 0.070 Uiso 1 1 calc R . .
H28B H 0.9254 0.0735 0.1479 0.070 Uiso 1 1 calc R . .
H28C H 1.0067 0.0717 0.1625 0.070 Uiso 1 1 calc R . .
C29 C 1.0632(2) 0.0320(2) 0.07955(17) 0.0447(11) Uani 1 1 d . . .
H29A H 1.0789 0.0426 0.0480 0.067 Uiso 1 1 calc R . .
H29B H 1.0551 -0.0187 0.0825 0.067 Uiso 1 1 calc R . .
H29C H 1.0996 0.0466 0.1016 0.067 Uiso 1 1 calc R . .
C30 C 0.9372(2) 0.0442(2) 0.05482(16) 0.0421(10) Uani 1 1 d . . .
H30I H 0.9534 0.0530 0.0232 0.063 Uiso 1 1 calc R . .
H30J H 0.8923 0.0684 0.0600 0.063 Uiso 1 1 calc R . .
H30K H 0.9308 -0.0064 0.0594 0.063 Uiso 1 1 calc R . .
C31 C 1.0639(2) 0.1827(2) 0.06500(14) 0.0353(9) Uani 1 1 d . . .
H31A H 1.1017 0.1518 0.0578 0.042 Uiso 1 1 calc R . .
C32 C 1.0727(2) 0.2561(2) 0.05617(15) 0.0379(10) Uani 1 1 d . . .
C33 C 1.1409(3) 0.2836(3) 0.0324(2) 0.0572(14) Uani 1 1 d . . .
H33A H 1.1312 0.3290 0.0177 0.086 Uiso 1 1 calc R . .
H33B H 1.1563 0.2498 0.0089 0.086 Uiso 1 1 calc R . .
H33C H 1.1780 0.2894 0.0556 0.086 Uiso 1 1 calc R . .
C34 C 1.0175(2) 0.3019(2) 0.06911(14) 0.0340(9) Uani 1 1 d . . .
H34A H 1.0229 0.3508 0.0639 0.041 Uiso 1 1 calc R . .
O101 O 0.7135(3) 0.5532(2) 0.11363(18) 0.0929(15) Uani 1 1 d . . .
C101 C 0.6837(5) 0.5937(4) 0.1479(4) 0.120(3) Uani 1 1 d . . .
H10A H 0.6731 0.5642 0.1752 0.143 Uiso 1 1 calc R . .
H10B H 0.6391 0.6147 0.1367 0.143 Uiso 1 1 calc R . .
C102 C 0.7343(8) 0.6499(7) 0.1606(5) 0.188(6) Uani 1 1 d . . .
H10C H 0.7546 0.6418 0.1917 0.226 Uiso 1 1 calc R . .
H10D H 0.7117 0.6968 0.1598 0.226 Uiso 1 1 calc R . .
C103 C 0.7908(7) 0.6426(8) 0.1224(6) 0.210(7) Uani 1 1 d . . .
H10E H 0.8002 0.6886 0.1076 0.252 Uiso 1 1 calc R . .
H10F H 0.8355 0.6241 0.1353 0.252 Uiso 1 1 calc R . .
C104 C 0.7625(9) 0.5967(6) 0.0918(6) 0.247(10) Uani 1 1 d . . .
H10G H 0.8004 0.5677 0.0780 0.296 Uiso 1 1 calc R . .
H10H H 0.7390 0.6230 0.0665 0.296 Uiso 1 1 calc R . .
O201 O 0.9169(2) 0.1944(2) -0.05688(12) 0.0713(11) Uani 1 1 d . . .
C201 C 0.9915(4) 0.2051(5) -0.0549(3) 0.099(2) Uani 1 1 d . . .
H20A H 1.0146 0.1645 -0.0398 0.118 Uiso 1 1 calc R . .
H20B H 1.0024 0.2479 -0.0368 0.118 Uiso 1 1 calc R . .
C202 C 1.0175(5) 0.2129(6) -0.1034(4) 0.142(4) Uani 1 1 d . . .
H20C H 1.0373 0.2605 -0.1083 0.170 Uiso 1 1 calc R . .
H20D H 1.0545 0.1777 -0.1101 0.170 Uiso 1 1 calc R . .
C203 C 0.9590(7) 0.2022(8) -0.1317(3) 0.220(9) Uani 1 1 d . . .
H20E H 0.9666 0.1595 -0.1507 0.264 Uiso 1 1 calc R . .
H20F H 0.9539 0.2427 -0.1530 0.264 Uiso 1 1 calc R . .
C204 C 0.8926(4) 0.1939(4) -0.1043(2) 0.0812(19) Uani 1 1 d . . .
H20G H 0.8597 0.2332 -0.1102 0.097 Uiso 1 1 calc R . .
H20H H 0.8688 0.1490 -0.1118 0.097 Uiso 1 1 calc R . .
O301 O 0.9429(2) 0.1666(2) 0.25657(14) 0.0737(11) Uani 1 1 d . . .
C301 C 0.9544(4) 0.1055(4) 0.2844(3) 0.110(3) Uani 1 1 d . . .
H30A H 0.9408 0.0627 0.2670 0.131 Uiso 1 1 calc R . .
H30B H 0.9251 0.1080 0.3128 0.131 Uiso 1 1 calc R . .
C302 C 1.0309(4) 0.1022(4) 0.2972(3) 0.097(2) Uani 1 1 d . . .
H30C H 1.0372 0.1120 0.3305 0.117 Uiso 1 1 calc R . .
H30D H 1.0503 0.0550 0.2903 0.117 Uiso 1 1 calc R . .
C303 C 1.0658(5) 0.1547(7) 0.2698(4) 0.152(5) Uani 1 1 d . . .
H30E H 1.0969 0.1319 0.2467 0.183 Uiso 1 1 calc R . .
H30F H 1.0952 0.1850 0.2899 0.183 Uiso 1 1 calc R . .
C304 C 1.0107(4) 0.1979(4) 0.2459(3) 0.0819(19) Uani 1 1 d . . .
H30G H 1.0123 0.2471 0.2571 0.098 Uiso 1 1 calc R . .
H30H H 1.0188 0.1979 0.2121 0.098 Uiso 1 1 calc R . .
O90 O 0.7500 -0.2500 0.2797(5) 0.149(18) Uani 0.25 2 d SPD . .
C91 C 0.722(2) -0.1957(12) 0.3094(7) 0.17(2) Uani 0.25 1 d PD . .
H91A H 0.6698 -0.1953 0.3082 0.203 Uiso 0.25 1 calc PR . .
H91B H 0.7396 -0.1489 0.2997 0.203 Uiso 0.25 1 calc PR . .
C92 C 0.746(2) -0.2126(6) 0.3561(5) 0.131(16) Uani 0.25 1 d PD . .
H92A H 0.7923 -0.1897 0.3626 0.157 Uiso 0.25 1 calc PR . .
H92B H 0.7117 -0.1972 0.3795 0.157 Uiso 0.25 1 calc PR . .

loop_
_atom_site_aniso_label
_atom_site_aniso_U_11
_atom_site_aniso_U_22
_atom_site_aniso_U_33
_atom_site_aniso_U_23
_atom_site_aniso_U_13
_atom_site_aniso_U_12
K1 0.0289(5) 0.0412(5) 0.0331(5) -0.0011(4) -0.0015(4) 0.0004(4)
K2 0.0312(5) 0.0386(5) 0.0316(5) -0.0002(4) -0.0017(3) -0.0014(4)
K3 0.0314(5) 0.0397(5) 0.0304(4) 0.0023(4) 0.0005(3) 0.0010(4)
O1 0.0259(14) 0.0425(16) 0.0270(13) -0.0046(12) -0.0028(11) 0.0000(12)
O2 0.0291(14) 0.0342(14) 0.0304(14) -0.0003(12) -0.0038(11) -0.0059(12)
O3 0.0270(14) 0.0320(14) 0.0334(14) 0.0014(12) 0.0040(12) 0.0005(12)
C1 0.0194(17) 0.035(2) 0.0207(17) -0.0023(15) -0.0027(14) -0.0004(15)
C2 0.028(2) 0.0285(19) 0.0245(18) -0.0005(15) -0.0056(15) 0.0024(16)
C3 0.029(2) 0.0306(19) 0.0256(19) -0.0033(15) -0.0048(15) 0.0026(16)
C4 0.039(2) 0.038(2) 0.0244(19) -0.0003(17) -0.0014(17) -0.0033(18)
C5 0.046(3) 0.052(3) 0.024(2) -0.0095(19) 0.0017(18) -0.004(2)
C6 0.052(3) 0.075(3) 0.029(2) -0.004(2) 0.004(2) -0.013(3)
C7 0.055(3) 0.070(3) 0.050(3) -0.016(3) 0.007(2) 0.015(3)
C8 0.063(3) 0.074(4) 0.039(3) -0.027(2) 0.007(2) -0.012(3)
C9 0.046(3) 0.044(2) 0.028(2) -0.0078(18) -0.0088(19) -0.007(2)
C10 0.036(2) 0.042(2) 0.036(2) -0.0023(19) -0.0131(18) -0.0054(19)
C11 0.046(3) 0.072(4) 0.058(3) -0.017(3) -0.022(2) -0.001(3)
C12 0.035(2) 0.035(2) 0.031(2) -0.0023(17) -0.0033(17) -0.0018(18)
C13 0.0222(18) 0.0306(19) 0.0239(18) -0.0056(15) 0.0016(14) 0.0009(15)
C14 0.0234(19) 0.031(2) 0.0277(19) -0.0018(16) -0.0003(15) 0.0013(16)
C15 0.029(2) 0.034(2) 0.032(2) 0.0012(17) -0.0038(16) -0.0004(17)
C16 0.043(3) 0.044(2) 0.033(2) 0.0122(19) -0.0106(19) -0.007(2)
C17 0.043(3) 0.063(3) 0.034(2) 0.001(2) -0.008(2) -0.010(2)
C18 0.085(4) 0.068(4) 0.053(3) 0.026(3) -0.033(3) -0.022(3)
C19 0.042(3) 0.049(3) 0.068(3) 0.003(2) -0.023(2) 0.007(2)
C20 0.033(2) 0.034(2) 0.033(2) 0.0051(17) -0.0007(17) 0.0002(17)
C21 0.028(2) 0.030(2) 0.042(2) 0.0009(17) 0.0004(17) -0.0037(17)
C22 0.047(3) 0.039(2) 0.049(3) -0.003(2) -0.001(2) -0.012(2)
C23 0.0237(19) 0.040(2) 0.030(2) -0.0031(17) -0.0012(16) 0.0008(17)
C24 0.0192(18) 0.037(2) 0.0253(18) -0.0015(16) -0.0033(15) 0.0020(16)
C25 0.0228(19) 0.035(2) 0.0223(18) -0.0022(15) -0.0022(14) 0.0000(16)
C26 0.030(2) 0.035(2) 0.0273(19) -0.0022(16) -0.0041(16) 0.0026(17)
C27 0.037(2) 0.035(2) 0.036(2) -0.0006(18) 0.0011(18) 0.0071(18)
C28 0.056(3) 0.046(3) 0.036(2) 0.007(2) 0.005(2) 0.012(2)
C29 0.041(3) 0.039(2) 0.055(3) 0.000(2) 0.004(2) 0.011(2)
C30 0.039(2) 0.037(2) 0.050(3) -0.006(2) 0.003(2) 0.004(2)
C31 0.025(2) 0.041(2) 0.040(2) -0.0079(18) 0.0008(17) 0.0064(18)
C32 0.026(2) 0.043(2) 0.045(2) -0.005(2) 0.0025(18) 0.0003(18)
C33 0.036(3) 0.055(3) 0.080(4) 0.004(3) 0.020(2) 0.003(2)
C34 0.025(2) 0.040(2) 0.037(2) -0.0008(18) 0.0030(17) -0.0003(17)
O101 0.101(4) 0.052(2) 0.125(4) -0.018(3) 0.046(3) -0.008(2)
C101 0.114(7) 0.089(6) 0.156(8) -0.018(6) 0.036(6) 0.011(5)
C102 0.236(16) 0.162(11) 0.165(11) -0.053(9) 0.046(11) -0.073(11)
C103 0.123(10) 0.194(14) 0.31(2) -0.114(14) 0.064(11) -0.072(9)
C104 0.263(17) 0.146(10) 0.33(2) -0.118(12) 0.232(16) -0.076(11)
O201 0.069(3) 0.105(3) 0.040(2) -0.011(2) 0.0061(18) -0.012(2)
C201 0.073(5) 0.125(7) 0.097(6) 0.022(5) -0.015(4) -0.033(4)
C202 0.105(7) 0.156(9) 0.165(10) -0.022(8) 0.068(7) -0.028(6)
C203 0.241(14) 0.36(2) 0.062(5) -0.007(8) 0.033(7) -0.217(15)
C204 0.107(6) 0.084(4) 0.053(3) -0.006(3) -0.004(3) -0.005(4)
O301 0.068(3) 0.084(3) 0.069(3) 0.020(2) -0.020(2) 0.003(2)
C301 0.109(6) 0.095(5) 0.125(6) 0.055(5) -0.034(5) -0.014(5)
C302 0.102(6) 0.085(5) 0.104(6) 0.019(4) -0.028(5) 0.019(4)
C303 0.076(6) 0.222(12) 0.159(9) 0.092(9) -0.024(6) 0.018(7)
C304 0.079(5) 0.081(4) 0.085(5) 0.015(4) -0.014(4) -0.003(4)
O90 0.36(6) 0.078(18) 0.008(9) 0.000 0.000 -0.04(3)
C91 0.15(4) 0.10(3) 0.26(6) 0.09(3) -0.08(4) 0.02(3)
C92 0.27(5) 0.11(2) 0.017(10) 0.006(11) 0.019(19) 0.03(3)

loop_
_atom_type_symbol
_atom_type_description
_atom_type_scat_dispersion_real
_atom_type_scat_dispersion_imag
_atom_type_scat_source
C C 0.0033 0.0016 'International Tables Vol C Tables 4.2.6.8 and 6.1.1.4'
H H 0.0000 0.0000 'International Tables Vol C Tables 4.2.6.8 and 6.1.1.4'
O O 0.0106 0.0060 'International Tables Vol C Tables 4.2.6.8 and 6.1.1.4'
K K 0.2009 0.2494 'International Tables Vol C Tables 4.2.6.8 and 6.1.1.4'

loop_
_geom_angle_atom_site_label_1
_geom_angle_atom_site_label_2
_geom_angle_atom_site_label_3
_geom_angle
_geom_angle_site_symmetry_1
_geom_angle_site_symmetry_3
_geom_angle_publ_flag
O1 K1 O3 90.75(9) . 2_655 ?
O1 K1 O101 117.56(13) . . ?
O3 K1 O101 120.05(13) 2_655 . ?
O1 K1 O2 103.93(9) . . ?
O3 K1 O2 93.13(8) 2_655 . ?
O101 K1 O2 124.34(12) . . ?
O1 K1 C14 103.46(10) . . ?
O3 K1 C14 120.00(10) 2_655 . ?
O101 K1 C14 104.04(13) . . ?
O2 K1 C14 26.95(9) . . ?
O1 K1 C13 79.73(9) . . ?
O3 K1 C13 134.68(9) 2_655 . ?
O101 K1 C13 103.27(13) . . ?
O2 K1 C13 48.19(8) . . ?
C14 K1 C13 27.63(10) . . ?
O1 K1 C3 20.88(9) . . ?
O3 K1 C3 111.44(9) 2_655 . ?
O101 K1 C3 106.73(14) . . ?
O2 K1 C3 99.11(9) . . ?
C14 K1 C3 90.01(10) . . ?
C13 K1 C3 63.45(9) . . ?
O1 K1 C1 56.04(8) . . ?
O3 K1 C1 116.31(9) 2_655 . ?
O101 K1 C1 123.42(13) . . ?
O2 K1 C1 54.95(8) . . ?
C14 K1 C1 47.43(9) . . ?
C13 K1 C1 26.82(9) . . ?
C3 K1 C1 44.80(8) . . ?
O1 K1 K3 47.42(6) . 2_655 ?
O3 K1 K3 45.41(6) 2_655 2_655 ?
O101 K1 K3 122.28(10) . 2_655 ?
O2 K1 K3 112.92(6) . 2_655 ?
C14 K1 K3 132.43(8) . 2_655 ?
C13 K1 K3 120.67(7) . 2_655 ?
C3 K1 K3 68.17(7) . 2_655 ?
C1 K1 K3 93.85(7) . 2_655 ?
O1 K1 K2 113.11(7) . 2_655 ?
O3 K1 K2 48.69(6) 2_655 2_655 ?
O101 K1 K2 128.32(12) . 2_655 ?
O2 K1 K2 46.98(6) . 2_655 ?
C14 K1 K2 72.59(8) . 2_655 ?
C13 K1 K2 94.77(7) . 2_655 ?
C3 K1 K2 124.56(7) . 2_655 ?
C1 K1 K2 92.82(6) . 2_655 ?
K3 K1 K2 85.61(3) 2_655 2_655 ?
O1 K1 K2 83.85(6) . . ?
O3 K1 K2 82.29(6) 2_655 . ?
O101 K1 K2 146.58(10) . . ?
O2 K1 K2 22.97(6) . . ?
C14 K1 K2 43.40(8) . . ?
C13 K1 K2 52.82(7) . . ?
C3 K1 K2 84.32(7) . . ?
C1 K1 K2 45.92(6) . . ?
K3 K1 K2 91.14(2) 2_655 . ?
K2 K1 K2 46.94(2) 2_655 . ?
O1 K1 K3 24.23(6) . . ?
O3 K1 K3 81.32(6) 2_655 . ?
O101 K1 K3 141.13(12) . . ?
O2 K1 K3 82.17(6) . . ?
C14 K1 K3 88.89(8) . . ?
C13 K1 K3 72.03(7) . . ?
C3 K1 K3 35.67(7) . . ?
C1 K1 K3 45.23(6) . . ?
K3 K1 K3 48.65(2) 2_655 . ?
K2 K1 K3 90.45(2) 2_655 . ?
K2 K1 K3 60.606(18) . . ?
O2 K2 O2 92.37(8) . 2_655 ?
O2 K2 O201 113.99(12) . . ?
O2 K2 O201 123.78(11) 2_655 . ?
O2 K2 O3 101.85(8) . . ?
O2 K2 O3 92.96(8) 2_655 . ?
O201 K2 O3 125.24(11) . . ?
O2 K2 C25 101.24(10) . . ?
O2 K2 C25 119.81(10) 2_655 . ?
O201 K2 C25 103.22(11) . . ?
O3 K2 C25 26.95(9) . . ?
O2 K2 C24 77.75(9) . . ?
O2 K2 C24 134.07(9) 2_655 . ?
O201 K2 C24 100.75(11) . . ?
O3 K2 C24 47.44(9) . . ?
C25 K2 C24 27.13(10) . . ?
O2 K2 C14 20.20(8) . . ?
O2 K2 C14 112.37(9) 2_655 . ?
O201 K2 C14 102.64(12) . . ?
O3 K2 C14 97.25(9) . . ?
C25 K2 C14 88.31(10) . . ?
C24 K2 C14 62.17(9) . . ?
O2 K2 C1 54.71(8) . . ?
O2 K2 C1 116.29(8) 2_655 . ?
O201 K2 C1 119.51(11) . . ?
O3 K2 C1 53.80(8) . . ?
C25 K2 C1 46.53(9) . . ?
C24 K2 C1 26.19(9) . . ?
C14 K2 C1 44.07(9) . . ?
O2 K2 K2 48.23(6) . 2_655 ?
O2 K2 K2 45.98(6) 2_655 2_655 ?
O201 K2 K2 123.71(9) . 2_655 ?
O3 K2 K2 111.05(6) . 2_655 ?
C25 K2 K2 130.50(7) . 2_655 ?
C24 K2 K2 118.87(7) . 2_655 ?
C14 K2 K2 68.34(7) . 2_655 ?
C1 K2 K2 92.68(6) . 2_655 ?
O2 K2 K1 112.80(6) . 2_655 ?
O2 K2 K1 48.72(6) 2_655 2_655 ?
O201 K2 K1 132.91(10) . 2_655 ?
O3 K2 K1 46.79(6) . 2_655 ?
C25 K2 K1 72.32(8) . 2_655 ?
C24 K2 K1 93.85(7) . 2_655 ?
C14 K2 K1 123.59(7) . 2_655 ?
C1 K2 K1 91.87(6) . 2_655 ?
K2 K2 K1 85.01(3) 2_655 2_655 ?
O2 K2 K1 24.58(6) . . ?
O2 K2 K1 81.73(6) 2_655 . ?
O201 K2 K1 137.73(10) . . ?
O3 K2 K1 80.33(6) . . ?
C25 K2 K1 87.40(8) . . ?
C24 K2 K1 70.85(7) . . ?
C14 K2 K1 36.01(6) . . ?
C1 K2 K1 44.67(6) . . ?
K2 K2 K1 48.05(2) 2_655 . ?
K1 K2 K1 89.36(3) 2_655 . ?
O2 K2 K3 83.11(6) . . ?
O2 K2 K3 83.33(6) 2_655 . ?
O201 K2 K3 145.01(9) . . ?
O3 K2 K3 21.47(6) . . ?
C25 K2 K3 41.98(7) . . ?
C24 K2 K3 51.20(7) . . ?
C14 K2 K3 83.26(6) . . ?
C1 K2 K3 44.90(6) . . ?
K2 K2 K3 90.743(14) 2_655 . ?
K1 K2 K3 47.06(2) 2_655 . ?
K1 K2 K3 60.013(18) . . ?
O3 K3 O1 90.61(8) . 2_655 ?
O3 K3 O301 109.17(11) . . ?
O1 K3 O301 126.82(11) 2_655 . ?
O3 K3 O1 101.46(8) . . ?
O1 K3 O1 91.56(8) 2_655 . ?
O301 K3 O1 129.02(11) . . ?
O3 K3 C3 101.51(10) . . ?
O1 K3 C3 118.32(10) 2_655 . ?
O301 K3 C3 105.66(12) . . ?
O1 K3 C3 26.83(9) . . ?
O3 K3 C2 78.54(9) . . ?
O1 K3 C2 132.89(9) 2_655 . ?
O301 K3 C2 99.82(11) . . ?
O1 K3 C2 47.69(9) . . ?
C3 K3 C2 27.23(10) . . ?
O3 K3 C25 20.50(8) . . ?
O1 K3 C25 110.95(9) 2_655 . ?
O301 K3 C25 97.44(11) . . ?
O1 K3 C25 97.67(9) . . ?
C3 K3 C25 89.10(10) . . ?
C2 K3 C25 63.09(9) . . ?
O3 K3 C1 54.84(8) . . ?
O1 K3 C1 115.36(8) 2_655 . ?
O301 K3 C1 116.34(11) . . ?
O1 K3 C1 54.28(8) . . ?
C3 K3 C1 46.71(9) . . ?
C2 K3 C1 26.36(8) . . ?
C25 K3 C1 44.25(9) . . ?
O3 K3 C304 96.69(14) . . ?
O1 K3 C304 148.05(13) 2_655 . ?
O301 K3 C304 22.43(14) . . ?
O1 K3 C304 117.10(13) . . ?
C3 K3 C304 90.68(14) . . ?
C2 K3 C304 79.05(13) . . ?
C25 K3 C304 80.56(14) . . ?
C1 K3 C304 93.91(13) . . ?
O3 K3 K1 47.26(6) . 2_655 ?
O1 K3 K1 45.42(6) 2_655 2_655 ?
O301 K3 K1 120.75(10) . 2_655 ?
O1 K3 K1 110.05(6) . 2_655 ?
C3 K3 K1 129.57(8) . 2_655 ?
C2 K3 K1 118.78(7) . 2_655 ?
C25 K3 K1 67.61(6) . 2_655 ?
C1 K3 K1 92.43(6) . 2_655 ?
C304 K3 K1 125.69(13) . 2_655 ?
O3 K3 K3 110.94(6) . 2_655 ?
O1 K3 K3 48.06(6) 2_655 2_655 ?
O301 K3 K3 139.51(9) . 2_655 ?
O1 K3 K3 46.02(6) . 2_655 ?
C3 K3 K3 71.55(8) . 2_655 ?
C2 K3 K3 93.32(7) . 2_655 ?
C25 K3 K3 122.50(6) . 2_655 ?
C1 K3 K3 91.55(6) . 2_655 ?
C304 K3 K3 149.37(13) . 2_655 ?
K1 K3 K3 84.07(3) 2_655 2_655 ?
O3 K3 K1 81.07(6) . . ?
O1 K3 K1 82.13(6) 2_655 . ?
O301 K3 K1 147.76(10) . . ?
O1 K3 K1 22.59(5) . . ?
C3 K3 K1 42.23(7) . . ?
C2 K3 K1 51.06(7) . . ?
C25 K3 K1 81.98(7) . . ?
C1 K3 K1 44.30(6) . . ?
C304 K3 K1 129.69(11) . . ?
K1 K3 K1 89.04(3) 2_655 . ?
K3 K3 K1 47.28(2) 2_655 . ?
C3 O1 K1 115.2(2) . . ?
C3 O1 K3 156.5(2) . 2_655 ?
K1 O1 K3 87.15(8) . 2_655 ?
C3 O1 K3 83.5(2) . . ?
K1 O1 K3 133.17(10) . . ?
K3 O1 K3 85.92(8) 2_655 . ?
C14 O2 K2 117.8(2) . . ?
C14 O2 K2 155.7(2) . 2_655 ?
K2 O2 K2 85.79(8) . 2_655 ?
C14 O2 K1 83.6(2) . . ?
K2 O2 K1 132.45(10) . . ?
K2 O2 K1 84.31(8) 2_655 . ?
C25 O3 K3 116.5(2) . . ?
C25 O3 K1 155.0(2) . 2_655 ?
K3 O3 K1 87.33(8) . 2_655 ?
C25 O3 K2 83.19(19) . . ?
K3 O3 K2 135.64(11) . . ?
K1 O3 K2 84.53(8) 2_655 . ?
C2 C1 C13 111.5(3) . . ?
C2 C1 C24 112.2(3) . . ?
C13 C1 C24 111.8(3) . . ?
C2 C1 K1 92.3(2) . . ?
C13 C1 K1 64.86(18) . . ?
C24 C1 K1 153.5(2) . . ?
C2 C1 K3 64.51(18) . . ?
C13 C1 K3 155.2(2) . . ?
C24 C1 K3 91.4(2) . . ?
K1 C1 K3 90.46(9) . . ?
C2 C1 K2 154.4(2) . . ?
C13 C1 K2 92.40(19) . . ?
C24 C1 K2 64.21(18) . . ?
K1 C1 K2 89.42(8) . . ?
K3 C1 K2 89.90(9) . . ?
C12 C2 C3 119.7(3) . . ?
C12 C2 C1 120.2(3) . . ?
C3 C2 C1 120.0(3) . . ?
C12 C2 K3 115.5(2) . . ?
C3 C2 K3 67.9(2) . . ?
C1 C2 K3 89.1(2) . . ?
O1 C3 C2 120.9(3) . . ?
O1 C3 C4 121.4(3) . . ?
C2 C3 C4 117.7(3) . . ?
O1 C3 K3 69.7(2) . . ?
C2 C3 K3 84.8(2) . . ?
C4 C3 K3 114.8(2) . . ?
O1 C3 K1 43.88(17) . . ?
C2 C3 K1 96.5(2) . . ?
C4 C3 K1 130.6(3) . . ?
K3 C3 K1 102.10(11) . . ?
C9 C4 C3 118.4(4) . . ?
C9 C4 C5 121.4(3) . . ?
C3 C4 C5 120.1(3) . . ?
C4 C5 C7 110.4(3) . . ?
C4 C5 C6 109.5(4) . . ?
C7 C5 C6 110.8(4) . . ?
C4 C5 C8 112.1(4) . . ?
C7 C5 C8 106.2(4) . . ?
C6 C5 C8 107.8(4) . . ?
C10 C9 C4 123.8(4) . . ?
C9 C10 C12 117.6(4) . . ?
C9 C10 C11 122.0(4) . . ?
C12 C10 C11 120.5(4) . . ?
C2 C12 C10 122.3(4) . . ?
C23 C13 C14 119.0(3) . . ?
C23 C13 C1 121.0(3) . . ?
C14 C13 C1 119.9(3) . . ?
C23 C13 K1 114.7(2) . . ?
C14 C13 K1 69.0(2) . . ?
C1 C13 K1 88.3(2) . . ?
O2 C14 C15 122.0(3) . . ?
O2 C14 C13 120.3(3) . . ?
C15 C14 C13 117.7(3) . . ?
O2 C14 K1 69.48(19) . . ?
C15 C14 K1 116.0(2) . . ?
C13 C14 K1 83.4(2) . . ?
O2 C14 K2 42.03(17) . . ?
C15 C14 K2 130.2(2) . . ?
C13 C14 K2 98.2(2) . . ?
K1 C14 K2 100.59(11) . . ?
C20 C15 C14 119.4(3) . . ?
C20 C15 C16 119.5(3) . . ?
C14 C15 C16 121.1(3) . . ?
C19 C16 C18 108.1(4) . . ?
C19 C16 C15 109.2(4) . . ?
C18 C16 C15 112.9(4) . . ?
C19 C16 C17 109.8(4) . . ?
C18 C16 C17 106.4(4) . . ?
C15 C16 C17 110.4(3) . . ?
C15 C20 C21 123.0(4) . . ?
C23 C21 C20 117.1(4) . . ?
C23 C21 C22 122.1(4) . . ?
C20 C21 C22 120.8(4) . . ?
C13 C23 C21 123.2(4) . . ?
C34 C24 C25 119.8(3) . . ?
C34 C24 C1 119.9(3) . . ?
C25 C24 C1 120.2(3) . . ?
C34 C24 K2 116.5(2) . . ?
C25 C24 K2 66.77(19) . . ?
C1 C24 K2 89.60(19) . . ?
O3 C25 C24 120.5(3) . . ?
O3 C25 C26 121.6(3) . . ?
C24 C25 C26 117.8(3) . . ?
O3 C25 K2 69.87(18) . . ?
C24 C25 K2 86.1(2) . . ?
C26 C25 K2 112.4(2) . . ?
O3 C25 K3 43.05(16) . . ?
C24 C25 K3 97.3(2) . . ?
C26 C25 K3 130.5(2) . . ?
K2 C25 K3 103.05(11) . . ?
C31 C26 C25 119.1(4) . . ?
C31 C26 C27 120.1(3) . . ?
C25 C26 C27 120.8(3) . . ?
C29 C27 C30 106.7(3) . . ?
C29 C27 C26 112.7(3) . . ?
C30 C27 C26 109.6(3) . . ?
C29 C27 C28 106.6(3) . . ?
C30 C27 C28 110.4(4) . . ?
C26 C27 C28 110.7(3) . . ?
C26 C31 C32 122.9(4) . . ?
C34 C32 C31 118.0(4) . . ?
C34 C32 C33 121.8(4) . . ?
C31 C32 C33 120.3(4) . . ?
C32 C34 C24 122.2(4) . . ?
C101 O101 C104 105.6(6) . . ?
C101 O101 K1 130.5(5) . . ?
C104 O101 K1 118.2(5) . . ?
O101 C101 C102 108.4(8) . . ?
C101 C102 C103 102.0(9) . . ?
C104 C103 C102 104.4(10) . . ?
C103 C104 O101 110.5(12) . . ?
C201 O201 C204 110.8(5) . . ?
C201 O201 K2 119.4(4) . . ?
C204 O201 K2 127.6(4) . . ?
O201 C201 C202 107.6(7) . . ?
C203 C202 C201 105.9(7) . . ?
C202 C203 C204 111.9(7) . . ?
O201 C204 C203 103.6(7) . . ?
C301 O301 C304 108.6(5) . . ?
C301 O301 K3 136.1(4) . . ?
C304 O301 K3 110.7(3) . . ?
O301 C301 C302 108.6(6) . . ?
C303 C302 C301 106.5(6) . . ?
C302 C303 C304 108.3(7) . . ?
O301 C304 C303 107.1(6) . . ?
O301 C304 K3 46.9(3) . . ?
C303 C304 K3 149.7(6) . . ?
C91 O90 C91 107.1(13) . 2_645 ?
O90 C91 C92 105.9(9) . . ?
C92 C92 C91 104.4(14) 2_645 . ?

loop_
_geom_bond_atom_site_label_1
_geom_bond_atom_site_label_2
_geom_bond_distance
_geom_bond_site_symmetry_2
_geom_bond_publ_flag
K1 O1 2.569(3) . ?
K1 O3 2.649(3) 2_655 ?
K1 O101 2.689(4) . ?
K1 O2 2.732(3) . ?
K1 C14 2.899(4) . ?
K1 C13 3.085(4) . ?
K1 C3 3.353(4) . ?
K1 C1 3.407(4) . ?
K1 K3 3.6022(12) 2_655 ?
K1 K2 3.6176(12) 2_655 ?
K1 K2 4.8458(12) . ?
K1 K3 4.8771(12) . ?
K2 O2 2.563(3) . ?
K2 O2 2.658(3) 2_655 ?
K2 O201 2.672(4) . ?
K2 O3 2.730(3) . ?
K2 C25 2.887(4) . ?
K2 C24 3.134(4) . ?
K2 C14 3.387(4) . ?
K2 C1 3.481(4) . ?
K2 K2 3.5540(17) 2_655 ?
K2 K1 3.6176(12) 2_655 ?
K2 K3 4.9060(12) . ?
K3 O3 2.568(3) . ?
K3 O1 2.656(3) 2_655 ?
K3 O301 2.718(4) . ?
K3 O1 2.745(3) . ?
K3 C3 2.909(4) . ?
K3 C2 3.126(4) . ?
K3 C25 3.368(4) . ?
K3 C1 3.463(4) . ?
K3 C304 3.483(7) . ?
K3 K1 3.6022(12) 2_655 ?
K3 K3 3.6812(17) 2_655 ?
O1 C3 1.321(4) . ?
O1 K3 2.656(3) 2_655 ?
O2 C14 1.322(4) . ?
O2 K2 2.658(3) 2_655 ?
O3 C25 1.317(4) . ?
O3 K1 2.649(3) 2_655 ?
C1 C2 1.538(5) . ?
C1 C13 1.538(5) . ?
C1 C24 1.537(5) . ?
C2 C12 1.390(5) . ?
C2 C3 1.436(5) . ?
C3 C4 1.444(5) . ?
C4 C9 1.391(6) . ?
C4 C5 1.530(6) . ?
C5 C7 1.539(7) . ?
C5 C6 1.541(6) . ?
C5 C8 1.547(6) . ?
C9 C10 1.379(6) . ?
C10 C12 1.396(6) . ?
C10 C11 1.530(6) . ?
C13 C23 1.387(5) . ?
C13 C14 1.440(5) . ?
C14 C15 1.427(5) . ?
C15 C20 1.392(5) . ?
C15 C16 1.543(5) . ?
C16 C19 1.532(6) . ?
C16 C18 1.537(6) . ?
C16 C17 1.542(6) . ?
C20 C21 1.389(6) . ?
C21 C23 1.389(5) . ?
C21 C22 1.514(5) . ?
C24 C34 1.403(5) . ?
C24 C25 1.433(5) . ?
C25 C26 1.441(5) . ?
C26 C31 1.392(6) . ?
C26 C27 1.538(6) . ?
C27 C29 1.528(6) . ?
C27 C30 1.531(6) . ?
C27 C28 1.548(6) . ?
C31 C32 1.400(6) . ?
C32 C34 1.383(6) . ?
C32 C33 1.524(6) . ?
O101 C101 1.348(8) . ?
O101 C104 1.367(11) . ?
C101 C102 1.453(13) . ?
C102 C103 1.514(15) . ?
C103 C104 1.329(16) . ?
O201 C201 1.401(8) . ?
O201 C204 1.416(6) . ?
C201 C202 1.464(11) . ?
C202 C203 1.366(14) . ?
C203 C204 1.466(12) . ?
O301 C301 1.403(7) . ?
O301 C304 1.421(7) . ?
C301 C302 1.468(10) . ?
C302 C303 1.407(11) . ?
C303 C304 1.469(10) . ?
O90 C91 1.415(11) . ?
O90 C91 1.415(11) 2_645 ?
C91 C92 1.433(13) . ?
C92 C92 1.400(19) 2_645 ?

_journal_paper_doi 10.1021/ic991309q
